data_4328126
loop_
_publ_author_name
'Manuel Volpe'
'Nadia C. M\"osch-Zanetti'

_publ_section_title
;
 Molybdenum(VI) Dioxo and Oxo-Imido Complexes of Fluorinated \b-Ketiminato
 Ligands and Their Use in OAT Reactions
;
_journal_name_full 'Inorganic Chemistry'
_journal_page_first 1440
_journal_page_last 1449
_journal_paper_doi 10.1021/ic201681u
_journal_volume 51
_journal_year 2012
_chemical_formula_moiety 'C30 H35 F6 Mo N3 O3'
_chemical_formula_sum 'C30 H35 F6 Mo N3 O3'
_chemical_formula_weight 695.55
_chemical_name_systematic
; 
 ? 
;
_space_group_IT_number 14
_symmetry_cell_setting monoclinic
_symmetry_space_group_name_Hall '-P 2yn'
_symmetry_space_group_name_H-M 'P 1 21/n 1'
_atom_sites_solution_hydrogens geom
_atom_sites_solution_primary direct
_atom_sites_solution_secondary difmap
_audit_creation_method SHELXL-97
_cell_angle_alpha 90.00
_cell_angle_beta 110.223(2)
_cell_angle_gamma 90.00
_cell_formula_units_Z 4
_cell_length_a 9.7563(5)
_cell_length_b 25.5215(13)
_cell_length_c 13.4956(7)
_cell_measurement_reflns_used 9196
_cell_measurement_temperature 100(2)
_cell_measurement_theta_max 31.3
_cell_measurement_theta_min 2.26
_cell_volume 3153.2(3)
_computing_cell_refinement 'Bruker SAINT'
_computing_data_collection 'Bruker APEX2'
_computing_data_reduction 'Bruker SAINT'
_computing_molecular_graphics 'Bruker SHELXTL'
_computing_publication_material 'Bruker SHELXTL'
_computing_structure_refinement 'SHELXL-97 (Sheldrick, 2008)'
_computing_structure_solution 'SIR-92 (Giacovazzo, 1994)'
_diffrn_ambient_temperature 100(2)
_diffrn_measured_fraction_theta_full 0.997
_diffrn_measured_fraction_theta_max 0.997
_diffrn_measurement_device_type 'Bruker APEX-II CCD'
_diffrn_measurement_method '\f and \w scans'
_diffrn_radiation_monochromator graphite
_diffrn_radiation_source 'fine-focus sealed tube'
_diffrn_radiation_type MoK\a
_diffrn_radiation_wavelength 0.71073
_diffrn_reflns_av_R_equivalents 0.0331
_diffrn_reflns_av_sigmaI/netI 0.0180
_diffrn_reflns_limit_h_max 13
_diffrn_reflns_limit_h_min -14
_diffrn_reflns_limit_k_max 37
_diffrn_reflns_limit_k_min -37
_diffrn_reflns_limit_l_max 19
_diffrn_reflns_limit_l_min -19
_diffrn_reflns_number 123069
_diffrn_reflns_theta_full 31.28
_diffrn_reflns_theta_max 31.28
_diffrn_reflns_theta_min 2.25
_diffrn_standards_number 0
_exptl_absorpt_coefficient_mu 0.486
_exptl_absorpt_correction_T_max 1.000
_exptl_absorpt_correction_T_min 0.8446
_exptl_absorpt_correction_type multi-scan
_exptl_absorpt_process_details SADABS
_exptl_crystal_colour yellow
_exptl_crystal_density_diffrn 1.465
_exptl_crystal_description block
_exptl_crystal_F_000 1424
_exptl_crystal_size_max 0.6
_exptl_crystal_size_mid 0.6
_exptl_crystal_size_min 0.12
_refine_diff_density_max 0.606
_refine_diff_density_min -0.685
_refine_diff_density_rms 0.073
_refine_ls_extinction_method none
_refine_ls_goodness_of_fit_ref 1.178
_refine_ls_hydrogen_treatment riding
_refine_ls_matrix_type full
_refine_ls_number_parameters 425
_refine_ls_number_reflns 10253
_refine_ls_number_restraints 0
_refine_ls_restrained_S_all 1.178
_refine_ls_R_factor_all 0.0428
_refine_ls_R_factor_gt 0.0282
_refine_ls_shift/su_max 0.002
_refine_ls_shift/su_mean 0.000
_refine_ls_structure_factor_coef Fsqd
_refine_ls_weighting_details 'calc w=1/[\s^2^(Fo^2^)+(0.0219P)^2^+3.1472P] where P=(Fo^2^+2Fc^2^)/3'
_refine_ls_weighting_scheme calc
_refine_ls_wR_factor_gt 0.0635
_refine_ls_wR_factor_ref 0.0795
_reflns_number_gt 8501
_reflns_number_total 10253
_reflns_threshold_expression >2sigma(I)
_cod_data_source_file ic201681u_si_002_3.cif
_cod_data_source_block mobucf
_cod_database_code 4328126

loop_
_symmetry_equiv_pos_as_xyz
'x, y, z'
'-x+1/2, y+1/2, -z+1/2'
'-x, -y, -z'
'x-1/2, -y-1/2, z-1/2'

loop_
_atom_site_label
_atom_site_type_symbol
_atom_site_fract_x
_atom_site_fract_y
_atom_site_fract_z
_atom_site_U_iso_or_equiv
_atom_site_adp_type
_atom_site_occupancy
_atom_site_symmetry_multiplicity
_atom_site_calc_flag
_atom_site_refinement_flags
_atom_site_disorder_assembly
_atom_site_disorder_group
Mo1 Mo 0.991692(15) 0.148994(5) 0.729591(10) 0.01583(4) Uani 1 1 d . . .
F1 F 1.05388(13) 0.15548(5) 0.34340(8) 0.0332(3) Uani 1 1 d . . .
F2 F 1.17877(17) 0.20580(5) 0.46880(11) 0.0447(3) Uani 1 1 d . . .
F3 F 1.24129(14) 0.12540(6) 0.46483(11) 0.0447(3) Uani 1 1 d . . .
F4 F 1.3363(11) 0.0114(4) 0.8457(6) 0.042(2) Uani 0.44(4) 1 d P A 1
F5 F 1.306(3) 0.0262(7) 0.9883(14) 0.071(5) Uani 0.44(4) 1 d P A 1
F6 F 1.4938(10) 0.0532(4) 0.9582(16) 0.056(3) Uani 0.44(4) 1 d P A 1
F5A F 1.466(2) 0.0522(4) 0.9953(14) 0.083(5) Uani 0.56(4) 1 d P A 2
F6A F 1.3535(11) 0.0166(4) 0.8427(6) 0.0524(18) Uani 0.56(4) 1 d P A 2
F4A F 1.2551(16) 0.0204(5) 0.9589(15) 0.069(3) Uani 0.56(4) 1 d P A 2
N1 N 0.86122(15) 0.08844(5) 0.62526(11) 0.0190(3) Uani 1 1 d . . .
N2 N 1.16018(15) 0.20525(5) 0.81761(10) 0.0182(3) Uani 1 1 d . . .
N3 N 0.94233(17) 0.13445(6) 0.83878(11) 0.0218(3) Uani 1 1 d . . .
O1 O 0.87805(14) 0.19939(5) 0.66821(10) 0.0246(3) Uani 1 1 d . . .
O2 O 1.09352(14) 0.15372(5) 0.61056(9) 0.0228(2) Uani 1 1 d . . .
O3 O 1.17342(14) 0.09603(5) 0.78234(9) 0.0222(2) Uani 1 1 d . . .
C1 C 1.12701(19) 0.15736(7) 0.44694(14) 0.0239(3) Uani 1 1 d . . .
C2 C 1.03615(18) 0.14100(6) 0.51405(12) 0.0189(3) Uani 1 1 d . . .
C3 C 0.91317(19) 0.11183(7) 0.46730(13) 0.0229(3) Uani 1 1 d . . .
H3 H 0.8760 0.1103 0.3923 0.028 Uiso 1 1 calc R . .
C4 C 0.83687(19) 0.08355(6) 0.52294(13) 0.0217(3) Uani 1 1 d . . .
C5 C 0.7256(2) 0.04464(8) 0.45728(15) 0.0325(4) Uani 1 1 d . . .
H5A H 0.7555 0.0091 0.4833 0.049 Uiso 1 1 calc R . .
H5B H 0.7191 0.0472 0.3833 0.049 Uiso 1 1 calc R . .
H5C H 0.6300 0.0524 0.4626 0.049 Uiso 1 1 calc R . .
C6 C 0.77672(19) 0.05387(7) 0.66736(13) 0.0218(3) Uani 1 1 d . . .
C7 C 0.8322(2) 0.00429(7) 0.70473(14) 0.0268(4) Uani 1 1 d . . .
C8 C 0.7468(3) -0.02779(7) 0.74481(16) 0.0343(4) Uani 1 1 d . . .
H8 H 0.7816 -0.0616 0.7710 0.041 Uiso 1 1 calc R . .
C9 C 0.6138(3) -0.01118(8) 0.74683(17) 0.0362(5) Uani 1 1 d . . .
H9 H 0.5584 -0.0334 0.7751 0.043 Uiso 1 1 calc R . .
C10 C 0.5598(2) 0.03774(8) 0.70797(16) 0.0329(4) Uani 1 1 d . . .
H10 H 0.4672 0.0486 0.7091 0.039 Uiso 1 1 calc R . .
C11 C 0.6404(2) 0.07128(7) 0.66712(14) 0.0258(3) Uani 1 1 d . . .
C12 C 0.9755(2) -0.01409(7) 0.70023(18) 0.0352(4) Uani 1 1 d . . .
H12A H 0.9652 -0.0219 0.6269 0.053 Uiso 1 1 calc R . .
H12B H 1.0062 -0.0458 0.7432 0.053 Uiso 1 1 calc R . .
H12C H 1.0491 0.0134 0.7277 0.053 Uiso 1 1 calc R . .
C13 C 0.5795(2) 0.12379(8) 0.62245(17) 0.0314(4) Uani 1 1 d . . .
H13A H 0.4864 0.1296 0.6332 0.047 Uiso 1 1 calc R . .
H13B H 0.5639 0.1246 0.5467 0.047 Uiso 1 1 calc R . .
H13C H 0.6487 0.1514 0.6584 0.047 Uiso 1 1 calc R . .
C14 C 1.3446(2) 0.04692(7) 0.91779(16) 0.0303(4) Uani 1 1 d . . .
C15 C 1.27013(19) 0.09885(6) 0.87520(13) 0.0219(3) Uani 1 1 d . A .
C16 C 1.3131(2) 0.14175(7) 0.93772(14) 0.0250(3) Uani 1 1 d . . .
H16 H 1.3750 0.1366 1.0088 0.030 Uiso 1 1 calc R A .
C17 C 1.27111(19) 0.19408(6) 0.90330(13) 0.0219(3) Uani 1 1 d . A .
C18 C 1.3661(2) 0.23602(7) 0.97153(15) 0.0341(5) Uani 1 1 d . . .
H18A H 1.4621 0.2355 0.9634 0.051 Uiso 1 1 calc R A .
H18B H 1.3777 0.2295 1.0456 0.051 Uiso 1 1 calc R . .
H18C H 1.3203 0.2703 0.9500 0.051 Uiso 1 1 calc R . .
C19 C 1.14979(18) 0.25841(6) 0.77785(12) 0.0196(3) Uani 1 1 d . . .
C20 C 1.24255(19) 0.27349(7) 0.72395(13) 0.0233(3) Uani 1 1 d . . .
C21 C 1.2298(2) 0.32468(8) 0.68488(14) 0.0301(4) Uani 1 1 d . . .
H21 H 1.2918 0.3358 0.6480 0.036 Uiso 1 1 calc R . .
C22 C 1.1298(2) 0.35940(7) 0.69851(16) 0.0338(5) Uani 1 1 d . . .
H22 H 1.1221 0.3938 0.6702 0.041 Uiso 1 1 calc R . .
C23 C 1.0412(2) 0.34393(7) 0.75336(17) 0.0316(4) Uani 1 1 d . . .
H23 H 0.9729 0.3681 0.7632 0.038 Uiso 1 1 calc R . .
C24 C 1.0496(2) 0.29347(7) 0.79472(15) 0.0257(3) Uani 1 1 d . . .
C25 C 0.9586(3) 0.27908(8) 0.8604(2) 0.0391(5) Uani 1 1 d . . .
H25A H 1.0223 0.2735 0.9337 0.059 Uiso 1 1 calc R . .
H25B H 0.9043 0.2468 0.8328 0.059 Uiso 1 1 calc R . .
H25C H 0.8897 0.3075 0.8576 0.059 Uiso 1 1 calc R . .
C26 C 1.3577(2) 0.23729(8) 0.71170(16) 0.0303(4) Uani 1 1 d . . .
H26A H 1.4418 0.2366 0.7776 0.045 Uiso 1 1 calc R . .
H26B H 1.3889 0.2499 0.6542 0.045 Uiso 1 1 calc R . .
H26C H 1.3173 0.2019 0.6953 0.045 Uiso 1 1 calc R . .
C27 C 0.9010(2) 0.12632(8) 0.93107(14) 0.0295(4) Uani 1 1 d . . .
C28 C 1.0141(2) 0.15497(8) 1.02457(14) 0.0325(4) Uani 1 1 d . . .
H28A H 1.1121 0.1417 1.0341 0.049 Uiso 1 1 calc R . .
H28B H 0.9918 0.1488 1.0890 0.049 Uiso 1 1 calc R . .
H28C H 1.0103 0.1927 1.0099 0.049 Uiso 1 1 calc R . .
C29 C 0.7470(3) 0.14908(12) 0.90909(19) 0.0475(6) Uani 1 1 d . . .
H29A H 0.7474 0.1866 0.8933 0.071 Uiso 1 1 calc R . .
H29B H 0.7186 0.1442 0.9714 0.071 Uiso 1 1 calc R . .
H29C H 0.6772 0.1310 0.8486 0.071 Uiso 1 1 calc R . .
C30 C 0.9048(3) 0.06808(9) 0.95525(18) 0.0469(6) Uani 1 1 d . . .
H30A H 0.8341 0.0497 0.8956 0.070 Uiso 1 1 calc R . .
H30B H 0.8799 0.0626 1.0189 0.070 Uiso 1 1 calc R . .
H30C H 1.0030 0.0544 0.9669 0.070 Uiso 1 1 calc R . .

loop_
_atom_site_aniso_label
_atom_site_aniso_U_11
_atom_site_aniso_U_22
_atom_site_aniso_U_33
_atom_site_aniso_U_23
_atom_site_aniso_U_13
_atom_site_aniso_U_12
Mo1 0.01919(6) 0.01232(6) 0.01510(6) -0.00048(4) 0.00481(4) -0.00126(5)
F1 0.0298(6) 0.0507(7) 0.0186(5) 0.0025(5) 0.0077(4) -0.0022(5)
F2 0.0630(9) 0.0404(7) 0.0422(7) -0.0109(6) 0.0328(7) -0.0258(7)
F3 0.0280(6) 0.0674(9) 0.0427(7) 0.0145(7) 0.0173(5) 0.0198(6)
F4 0.047(3) 0.017(2) 0.040(3) -0.005(2) -0.014(3) 0.009(2)
F5 0.117(11) 0.051(5) 0.072(6) 0.046(5) 0.067(7) 0.049(7)
F6 0.025(2) 0.0229(18) 0.095(7) 0.005(3) -0.010(3) 0.0032(14)
F5A 0.076(7) 0.0275(19) 0.084(6) -0.006(3) -0.052(4) 0.015(3)
F6A 0.076(4) 0.036(3) 0.066(3) 0.017(2) 0.050(4) 0.032(2)
F4A 0.085(5) 0.039(2) 0.106(7) 0.044(4) 0.063(5) 0.024(3)
N1 0.0207(6) 0.0156(6) 0.0193(6) -0.0010(5) 0.0051(5) -0.0027(5)
N2 0.0225(6) 0.0129(5) 0.0175(6) -0.0009(4) 0.0049(5) -0.0004(5)
N3 0.0276(7) 0.0184(6) 0.0201(6) -0.0037(5) 0.0092(5) -0.0073(5)
O1 0.0261(6) 0.0168(5) 0.0278(6) 0.0024(5) 0.0054(5) 0.0010(5)
O2 0.0233(6) 0.0266(6) 0.0176(5) -0.0031(4) 0.0059(4) -0.0064(5)
O3 0.0253(6) 0.0150(5) 0.0225(5) -0.0015(4) 0.0035(5) 0.0008(4)
C1 0.0223(8) 0.0285(8) 0.0206(7) -0.0002(6) 0.0071(6) 0.0007(6)
C2 0.0212(7) 0.0169(7) 0.0182(7) 0.0012(5) 0.0062(6) 0.0033(5)
C3 0.0255(8) 0.0238(8) 0.0175(7) -0.0026(6) 0.0048(6) -0.0021(6)
C4 0.0232(8) 0.0192(7) 0.0198(7) -0.0033(6) 0.0036(6) -0.0022(6)
C5 0.0370(10) 0.0320(9) 0.0240(8) -0.0080(7) 0.0048(7) -0.0149(8)
C6 0.0241(8) 0.0197(7) 0.0195(7) -0.0020(6) 0.0047(6) -0.0081(6)
C7 0.0339(9) 0.0172(7) 0.0261(8) -0.0019(6) 0.0062(7) -0.0066(7)
C8 0.0450(12) 0.0195(8) 0.0333(9) 0.0007(7) 0.0071(8) -0.0120(8)
C9 0.0421(12) 0.0320(10) 0.0344(10) -0.0023(8) 0.0131(9) -0.0200(9)
C10 0.0286(9) 0.0361(10) 0.0331(9) -0.0049(8) 0.0095(8) -0.0141(8)
C11 0.0232(8) 0.0261(8) 0.0252(8) -0.0029(6) 0.0047(6) -0.0088(7)
C12 0.0397(11) 0.0155(7) 0.0461(11) -0.0010(7) 0.0095(9) -0.0001(7)
C13 0.0219(8) 0.0331(10) 0.0358(10) 0.0034(8) 0.0059(7) -0.0005(7)
C14 0.0335(10) 0.0181(8) 0.0322(9) 0.0037(7) 0.0025(8) 0.0025(7)
C15 0.0224(8) 0.0163(7) 0.0238(7) 0.0035(6) 0.0039(6) 0.0011(6)
C16 0.0281(8) 0.0198(7) 0.0202(7) 0.0023(6) -0.0005(6) -0.0002(6)
C17 0.0269(8) 0.0172(7) 0.0182(7) -0.0026(5) 0.0034(6) -0.0030(6)
C18 0.0434(11) 0.0222(8) 0.0242(8) -0.0041(7) -0.0044(8) -0.0076(8)
C19 0.0239(8) 0.0140(6) 0.0177(7) -0.0004(5) 0.0031(6) -0.0027(6)
C20 0.0231(8) 0.0230(8) 0.0196(7) -0.0005(6) 0.0020(6) -0.0059(6)
C21 0.0297(9) 0.0303(9) 0.0232(8) 0.0066(7) 0.0004(7) -0.0121(7)
C22 0.0361(10) 0.0197(8) 0.0321(9) 0.0075(7) -0.0051(8) -0.0058(7)
C23 0.0325(9) 0.0158(7) 0.0373(10) -0.0017(7) 0.0003(8) 0.0018(7)
C24 0.0309(9) 0.0157(7) 0.0292(8) -0.0029(6) 0.0088(7) -0.0004(6)
C25 0.0506(13) 0.0237(9) 0.0546(13) -0.0090(9) 0.0328(11) 0.0010(9)
C26 0.0237(9) 0.0347(10) 0.0333(9) -0.0037(8) 0.0108(7) -0.0055(7)
C27 0.0363(10) 0.0338(10) 0.0217(8) -0.0050(7) 0.0142(7) -0.0120(8)
C28 0.0412(11) 0.0380(10) 0.0208(8) -0.0051(7) 0.0138(8) -0.0123(9)
C29 0.0374(12) 0.0772(18) 0.0330(11) -0.0136(11) 0.0188(9) -0.0100(12)
C30 0.0734(18) 0.0391(12) 0.0290(10) 0.0027(9) 0.0187(11) -0.0249(12)

loop_
_atom_type_symbol
_atom_type_description
_atom_type_scat_dispersion_real
_atom_type_scat_dispersion_imag
_atom_type_scat_source
Mo Mo -1.6832 0.6857 'International Tables Vol C Tables 4.2.6.8 and 6.1.1.4'
F F 0.0171 0.0103 'International Tables Vol C Tables 4.2.6.8 and 6.1.1.4'
N N 0.0061 0.0033 'International Tables Vol C Tables 4.2.6.8 and 6.1.1.4'
O O 0.0106 0.0060 'International Tables Vol C Tables 4.2.6.8 and 6.1.1.4'
C C 0.0033 0.0016 'International Tables Vol C Tables 4.2.6.8 and 6.1.1.4'
H H 0.0000 0.0000 'International Tables Vol C Tables 4.2.6.8 and 6.1.1.4'

loop_
_geom_angle_atom_site_label_1
_geom_angle_atom_site_label_2
_geom_angle_atom_site_label_3
_geom_angle
O1 Mo1 N3 104.31(7)
O1 Mo1 O3 162.89(6)
N3 Mo1 O3 91.35(6)
O1 Mo1 O2 89.18(6)
N3 Mo1 O2 166.44(6)
O3 Mo1 O2 75.10(5)
O1 Mo1 N1 94.82(6)
N3 Mo1 N1 97.18(6)
O3 Mo1 N1 89.93(5)
O2 Mo1 N1 82.85(5)
O1 Mo1 N2 90.52(6)
N3 Mo1 N2 93.20(6)
O3 Mo1 N2 81.62(5)
O2 Mo1 N2 85.14(5)
N1 Mo1 N2 166.77(5)
C4 N1 C6 115.45(13)
C4 N1 Mo1 126.51(11)
C6 N1 Mo1 117.53(10)
C17 N2 C19 117.40(13)
C17 N2 Mo1 124.69(11)
C19 N2 Mo1 117.91(10)
C27 N3 Mo1 175.92(13)
C2 O2 Mo1 126.48(11)
C15 O3 Mo1 122.19(11)
F2 C1 F1 106.92(15)
F2 C1 F3 107.38(16)
F1 C1 F3 106.18(15)
F2 C1 C2 112.11(14)
F1 C1 C2 113.69(14)
F3 C1 C2 110.19(15)
O2 C2 C3 128.19(16)
O2 C2 C1 113.44(15)
C3 C2 C1 118.15(15)
C2 C3 C4 124.64(15)
N1 C4 C3 124.37(15)
N1 C4 C5 120.47(16)
C3 C4 C5 115.12(15)
C7 C6 C11 122.40(17)
C7 C6 N1 119.33(16)
C11 C6 N1 118.27(15)
C6 C7 C8 117.36(19)
C6 C7 C12 121.26(17)
C8 C7 C12 121.37(18)
C9 C8 C7 121.20(19)
C8 C9 C10 120.53(19)
C9 C10 C11 120.6(2)
C10 C11 C6 117.87(18)
C10 C11 C13 120.38(18)
C6 C11 C13 121.74(16)
F5 C14 F5A 82.1(7)
F5 C14 F6A 117.3(9)
F5A C14 F6A 113.9(9)
F5 C14 F4 108.3(9)
F5A C14 F4 118.6(8)
F6A C14 F4 10.0(8)
F5 C14 F4A 23.1(10)
F5A C14 F4A 105.1(8)
F6A C14 F4A 104.2(7)
F4 C14 F4A 94.3(8)
F5 C14 F6 107.7(8)
F5A C14 F6 27.8(8)
F6A C14 F6 91.9(7)
F4 C14 F6 99.3(7)
F4A C14 F6 129.4(5)
F5 C14 C15 114.9(7)
F5A C14 C15 113.6(4)
F6A C14 C15 112.0(4)
F4 C14 C15 114.9(4)
F4A C14 C15 107.2(6)
F6 C14 C15 110.4(5)
O3 C15 C16 128.08(15)
O3 C15 C14 114.39(15)
C16 C15 C14 117.53(15)
C15 C16 C17 124.09(15)
N2 C17 C16 123.13(15)
N2 C17 C18 122.02(15)
C16 C17 C18 114.84(15)
C20 C19 C24 121.52(16)
C20 C19 N2 118.40(15)
C24 C19 N2 120.07(16)
C19 C20 C21 117.70(18)
C19 C20 C26 121.99(16)
C21 C20 C26 120.25(18)
C22 C21 C20 121.71(19)
C21 C22 C23 119.56(17)
C22 C23 C24 121.27(19)
C23 C24 C19 118.21(18)
C23 C24 C25 119.82(18)
C19 C24 C25 121.88(16)
N3 C27 C30 109.31(17)
N3 C27 C29 108.83(17)
C30 C27 C29 111.1(2)
N3 C27 C28 107.55(15)
C30 C27 C28 109.28(18)
C29 C27 C28 110.67(18)

loop_
_geom_bond_atom_site_label_1
_geom_bond_atom_site_label_2
_geom_bond_distance
Mo1 O1 1.7131(12)
Mo1 N3 1.7411(15)
Mo1 O3 2.1458(12)
Mo1 O2 2.1646(13)
Mo1 N1 2.1798(13)
Mo1 N2 2.1965(13)
F1 C1 1.332(2)
F2 C1 1.329(2)
F3 C1 1.334(2)
F4 C14 1.311(8)
F5 C14 1.256(16)
F6 C14 1.376(9)
F5A C14 1.289(9)
F6A C14 1.302(7)
F4A C14 1.366(12)
N1 C4 1.324(2)
N1 C6 1.451(2)
N2 C17 1.313(2)
N2 C19 1.450(2)
N3 C27 1.451(2)
O2 C2 1.2693(19)
O3 C15 1.284(2)
C1 C2 1.528(2)
C2 C3 1.367(2)
C3 C4 1.423(3)
C4 C5 1.512(2)
C6 C7 1.400(2)
C6 C11 1.401(3)
C7 C8 1.403(3)
C7 C12 1.496(3)
C8 C9 1.375(3)
C9 C10 1.386(3)
C10 C11 1.398(3)
C11 C13 1.505(3)
C14 C15 1.525(2)
C15 C16 1.357(2)
C16 C17 1.427(2)
C17 C18 1.504(2)
C19 C20 1.397(3)
C19 C24 1.401(2)
C20 C21 1.398(2)
C20 C26 1.507(3)
C21 C22 1.377(3)
C22 C23 1.377(3)
C23 C24 1.395(2)
C24 C25 1.501(3)
C27 C30 1.520(3)
C27 C29 1.540(3)
C27 C28 1.543(3)
